data_7213019
loop_
_publ_author_name
'Haberhauer, Gebhard'
'Rominger, Frank'
'Gleiter, Rolf'

_publ_section_title
;
 1,1,2,2-Tetramethyl-1,2-disilacycloocta-3,7-diyne --- structure and
 bonding properties of a highly strained cyclic diyne
;
_journal_issue 5
_journal_name_full 'Journal of the Chemical Society, Perkin Transactions 2'
_journal_page_first 947
_journal_paper_doi 10.1039/a900318e
_journal_year 1999
_chemical_formula_sum 'C10 H16 Si2'
_chemical_formula_weight 192.41
_chemical_name_systematic
;

 ?

;
_space_group_IT_number 14
_symmetry_cell_setting monoclinic
_symmetry_space_group_name_Hall '-P 2ybc'
_symmetry_space_group_name_H-M 'P 1 21/c 1'
_atom_sites_solution_hydrogens geom
_atom_sites_solution_primary direct
_atom_sites_solution_secondary difmap
_audit_creation_method SHELXL-97
_cell_angle_alpha 90.00
_cell_angle_beta 90.4960(10)
_cell_angle_gamma 90.00
_cell_formula_units_Z 4
_cell_length_a 7.36050(10)
_cell_length_b 13.2811(2)
_cell_length_c 12.3457(2)
_cell_measurement_temperature 200(2)
_cell_volume 1206.82(3)
_computing_cell_refinement 'Bruker SMART'
_computing_data_collection 'Bruker SMART'
_computing_data_reduction 'Bruker SHELXTL'
_computing_molecular_graphics 'Bruker SHELXTL'
_computing_publication_material 'Bruker SHELXTL'
_computing_structure_refinement 'SHELXL-97 (Sheldrick, 1997)'
_computing_structure_solution 'SHELXS-97 (Sheldrick, 1990)'
_diffrn_ambient_temperature 200(2)
_diffrn_measured_fraction_theta_full 0.924
_diffrn_measured_fraction_theta_max 0.924
_diffrn_measurement_device_type 'CCD area detector'
_diffrn_measurement_method 'phi and omega scans'
_diffrn_radiation_monochromator graphite
_diffrn_radiation_source 'fine-focus sealed tube'
_diffrn_radiation_type MoK\a
_diffrn_radiation_wavelength 0.71073
_diffrn_reflns_av_R_equivalents 0.0259
_diffrn_reflns_av_sigmaI/netI 0.0227
_diffrn_reflns_limit_h_max 8
_diffrn_reflns_limit_h_min -7
_diffrn_reflns_limit_k_max 15
_diffrn_reflns_limit_k_min -15
_diffrn_reflns_limit_l_max 14
_diffrn_reflns_limit_l_min -14
_diffrn_reflns_number 8781
_diffrn_reflns_theta_full 25.56
_diffrn_reflns_theta_max 25.56
_diffrn_reflns_theta_min 2.25
_exptl_absorpt_coefficient_mu 0.247
_exptl_absorpt_correction_T_max 0.97
_exptl_absorpt_correction_T_min 0.69
_exptl_absorpt_correction_type multi-scan
_exptl_absorpt_process_details 'Blessing, Acta Cryst. (1995) A51 33-38.'
_exptl_crystal_colour colorless
_exptl_crystal_density_diffrn 1.059
_exptl_crystal_density_method 'not measured'
_exptl_crystal_description polyhedron
_exptl_crystal_F_000 416
_exptl_crystal_size_max .34
_exptl_crystal_size_mid .26
_exptl_crystal_size_min .18
_refine_diff_density_max 0.238
_refine_diff_density_min -0.198
_refine_diff_density_rms 0.036
_refine_ls_extinction_method none
_refine_ls_goodness_of_fit_ref 1.040
_refine_ls_hydrogen_treatment mixed
_refine_ls_matrix_type full
_refine_ls_number_parameters 173
_refine_ls_number_reflns 2088
_refine_ls_number_restraints 0
_refine_ls_restrained_S_all 1.040
_refine_ls_R_factor_all 0.0369
_refine_ls_R_factor_gt 0.0285
_refine_ls_shift/su_max 0.047
_refine_ls_shift/su_mean 0.010
_refine_ls_structure_factor_coef Fsqd
_refine_ls_weighting_details 'calc w=1/[\s^2^(Fo^2^)+(0.0459P)^2^+0.1815P] where P=(Fo^2^+2Fc^2^)/3'
_refine_ls_weighting_scheme calc
_refine_ls_wR_factor_gt 0.0746
_refine_ls_wR_factor_ref 0.0780
_reflns_number_gt 1770
_reflns_number_total 2088
_reflns_threshold_expression >2sigma(I)
_cod_data_source_file 900318esup1.cif
_cod_data_source_block gh13
_cod_depositor_comments
;
The following automatic conversions were performed:

'_symmetry_cell_setting' value 'Monoclinic' changed to 'monoclinic'
according to /home/saulius/struct/CIF-dictionaries/cif_core.dic
dictionary named 'cif_core.dic' version 2.4.2 from 2011-04-26.

Automatic conversion script
Id: cif_fix_values 1891 2012-01-12 08:04:46Z andrius 
;
_cod_original_sg_symbol_H-M P2(1)/c
_cod_database_code 7213019

loop_
_symmetry_equiv_pos_as_xyz
'x, y, z'
'-x, y+1/2, -z+1/2'
'-x, -y, -z'
'x, -y-1/2, z-1/2'

loop_
_atom_site_label
_atom_site_type_symbol
_atom_site_fract_x
_atom_site_fract_y
_atom_site_fract_z
_atom_site_U_iso_or_equiv
_atom_site_adp_type
_atom_site_occupancy
_atom_site_symmetry_multiplicity
_atom_site_calc_flag
Si1 Si 0.70498(6) 0.23623(3) 0.15169(3) 0.03498(15) Uani 1 1 d
C11 C 0.4770(3) 0.29020(19) 0.1817(2) 0.0589(5) Uani 1 1 d
H11A H 0.483(3) 0.320(2) 0.250(2) 0.095(8) Uiso 1 1 d
H11B H 0.442(3) 0.336(2) 0.128(2) 0.092(8) Uiso 1 1 d
H11C H 0.387(4) 0.235(2) 0.192(2) 0.091(8) Uiso 1 1 d
C12 C 0.8810(4) 0.33709(17) 0.1475(2) 0.0590(6) Uani 1 1 d
H12A H 0.830(3) 0.3883(19) 0.104(2) 0.088(8) Uiso 1 1 d
H12B H 0.889(4) 0.3614(19) 0.209(2) 0.092(9) Uiso 1 1 d
H12C H 0.999(3) 0.3100(18) 0.122(2) 0.080(8) Uiso 1 1 d
Si2 Si 0.78410(6) 0.10706(3) 0.27576(3) 0.03610(15) Uani 1 1 d
C21 C 0.6002(3) 0.08487(18) 0.37623(17) 0.0549(5) Uani 1 1 d
H21A H 0.579(3) 0.1433(18) 0.4189(19) 0.077(7) Uiso 1 1 d
H21B H 0.490(3) 0.0613(18) 0.3402(18) 0.082(7) Uiso 1 1 d
H21C H 0.633(3) 0.0349(19) 0.420(2) 0.078(8) Uiso 1 1 d
C22 C 1.0041(3) 0.13514(19) 0.34559(19) 0.0548(5) Uani 1 1 d
H22A H 0.995(3) 0.1919(18) 0.3884(19) 0.069(6) Uiso 1 1 d
H22B H 1.093(3) 0.1473(17) 0.297(2) 0.073(7) Uiso 1 1 d
H22C H 1.041(3) 0.0834(18) 0.3917(19) 0.073(7) Uiso 1 1 d
C3 C 0.8055(2) -0.00299(12) 0.18641(13) 0.0381(4) Uani 1 1 d
C4 C 0.8013(2) -0.04821(11) 0.10225(13) 0.0355(4) Uani 1 1 d
C5 C 0.7911(2) -0.08439(13) -0.00967(14) 0.0402(4) Uani 1 1 d
H5A H 0.718(3) -0.1428(16) -0.0127(17) 0.064(6) Uiso 1 1 d
H5B H 0.911(3) -0.0992(14) -0.0345(15) 0.054(5) Uiso 1 1 d
C6 C 0.7112(2) -0.00374(13) -0.08761(13) 0.0391(4) Uani 1 1 d
H6A H 0.588(3) -0.0241(14) -0.1054(15) 0.054(5) Uiso 1 1 d
H6B H 0.783(3) -0.0025(15) -0.1493(16) 0.063(6) Uiso 1 1 d
C7 C 0.7026(2) 0.09602(12) -0.03720(12) 0.0335(4) Uani 1 1 d
C8 C 0.6970(2) 0.16852(11) 0.02134(12) 0.0351(4) Uani 1 1 d

loop_
_atom_site_aniso_label
_atom_site_aniso_U_11
_atom_site_aniso_U_22
_atom_site_aniso_U_33
_atom_site_aniso_U_23
_atom_site_aniso_U_13
_atom_site_aniso_U_12
Si1 0.0437(3) 0.0280(2) 0.0332(2) -0.00306(18) -0.00061(19) -0.00091(18)
C11 0.0644(14) 0.0541(13) 0.0583(13) -0.0112(11) 0.0030(10) 0.0209(11)
C12 0.0824(17) 0.0470(12) 0.0474(12) -0.0025(10) -0.0066(11) -0.0239(11)
Si2 0.0442(3) 0.0356(3) 0.0285(2) -0.00039(18) 0.00143(18) -0.00074(19)
C21 0.0708(15) 0.0531(13) 0.0411(10) -0.0033(10) 0.0158(10) -0.0120(11)
C22 0.0557(13) 0.0614(14) 0.0472(11) -0.0063(11) -0.0091(10) 0.0031(10)
C3 0.0450(9) 0.0313(8) 0.0379(9) 0.0035(7) -0.0007(7) 0.0033(7)
C4 0.0328(8) 0.0292(8) 0.0445(9) 0.0028(7) 0.0008(7) 0.0010(6)
C5 0.0372(10) 0.0357(9) 0.0477(10) -0.0131(8) -0.0002(7) -0.0009(7)
C6 0.0386(10) 0.0439(10) 0.0349(9) -0.0101(7) 0.0024(7) -0.0020(7)
C7 0.0304(8) 0.0403(9) 0.0298(7) 0.0010(7) -0.0014(6) -0.0017(7)
C8 0.0382(9) 0.0336(9) 0.0334(8) 0.0030(7) -0.0040(7) 0.0005(7)

loop_
_atom_type_symbol
_atom_type_description
_atom_type_scat_dispersion_real
_atom_type_scat_dispersion_imag
_atom_type_scat_source
C C 0.0033 0.0016 'International Tables Vol C Tables 4.2.6.8 and 6.1.1.4'
H H 0.0000 0.0000 'International Tables Vol C Tables 4.2.6.8 and 6.1.1.4'
Si Si 0.0817 0.0704 'International Tables Vol C Tables 4.2.6.8 and 6.1.1.4'

loop_
_geom_angle_atom_site_label_1
_geom_angle_atom_site_label_2
_geom_angle_atom_site_label_3
_geom_angle
C8 Si1 C12 110.06(10)
C8 Si1 C11 109.79(9)
C12 Si1 C11 110.86(12)
C8 Si1 Si2 102.53(5)
C12 Si1 Si2 111.80(8)
C11 Si1 Si2 111.50(9)
C3 Si2 C22 110.96(9)
C3 Si2 C21 109.84(9)
C22 Si2 C21 110.85(11)
C3 Si2 Si1 102.10(5)
C22 Si2 Si1 111.20(8)
C21 Si2 Si1 111.60(9)
C4 C3 Si2 156.26(14)
C3 C4 C5 169.06(16)
C4 C5 C6 112.00(13)
C7 C6 C5 112.22(13)
C8 C7 C6 168.27(16)
C7 C8 Si1 155.81(13)

loop_
_geom_bond_atom_site_label_1
_geom_bond_atom_site_label_2
_geom_bond_distance
Si1 C8 1.8440(16)
Si1 C12 1.864(2)
Si1 C11 1.865(2)
Si1 Si2 2.3691(6)
Si2 C3 1.8387(16)
Si2 C22 1.865(2)
Si2 C21 1.8675(19)
C3 C4 1.200(2)
C4 C5 1.464(2)
C5 C6 1.552(2)
C6 C7 1.465(2)
C7 C8 1.205(2)
